data_2214439
loop_
_publ_author_name
'Chi, Ying-Nan'
'Cui, Feng-Yun'
'Hu, Chang-Wen'

_publ_section_title
Poly[[\m-2-amino-4-(2-pyridyl)-6-(4-pyridyl)pyrimidine-\k^3^<i>N</i>,<i>N</i>':<i>N</i>'']di-\m-bromido-dicopper(I)]
_journal_coeditor_code XU2223
_journal_issue 7
_journal_name_full 'Acta Crystallographica Section E'
_journal_page_first m1830
_journal_page_last m1831
_journal_paper_doi 10.1107/S1600536807015127
_journal_volume 63
_journal_year 2007
_chemical_formula_iupac '[Cu2 Br2 (C14 H11 N5)]'
_chemical_formula_moiety 'C14 H11 Br2 Cu2 N5'
_chemical_formula_sum 'C14 H11 Br2 Cu2 N5'
_chemical_formula_weight 536.18
_chemical_name_systematic
;
Poly[[\m-2-amino-4-(2-pyridyl)-6-(4-pyridyl)pyrimidine-\k^3^N,N':N'']di-\m-
bromido-dicopper(I)]
;
_space_group_IT_number 2
_symmetry_cell_setting triclinic
_symmetry_space_group_name_Hall '-P 1'
_symmetry_space_group_name_H-M 'P -1'
_atom_sites_solution_hydrogens geom
_atom_sites_solution_primary direct
_atom_sites_solution_secondary difmap
_audit_creation_method SHELXL97
_cell_angle_alpha 71.699(4)
_cell_angle_beta 84.631(5)
_cell_angle_gamma 71.660(4)
_cell_formula_units_Z 2
_cell_length_a 7.495(2)
_cell_length_b 9.998(3)
_cell_length_c 11.384(4)
_cell_measurement_reflns_used 2035
_cell_measurement_temperature 298(2)
_cell_measurement_theta_max 28.1
_cell_measurement_theta_min 2.2
_cell_volume 768.8(4)
_computing_cell_refinement 'SAINT (Siemens, 1996)'
_computing_data_collection 'SMART (Siemens, 1996)'
_computing_data_reduction SAINT
_computing_molecular_graphics 'SHELXTL (Sheldrick, 1997b)'
_computing_publication_material SHELXTL
_computing_structure_refinement 'SHELXL97 (Sheldrick, 1997a)'
_computing_structure_solution 'SHELXS97 (Sheldrick, 1997a)'
_diffrn_ambient_temperature 298(2)
_diffrn_measured_fraction_theta_full 0.98
_diffrn_measured_fraction_theta_max 0.98
_diffrn_measurement_device_type 'Bruker SMART APEX CCD area-detector'
_diffrn_measurement_method '\f and \w'
_diffrn_radiation_monochromator graphite
_diffrn_radiation_source 'fine-focus sealed tube'
_diffrn_radiation_type MoK\a
_diffrn_radiation_wavelength 0.71073
_diffrn_reflns_av_R_equivalents 0.037
_diffrn_reflns_av_sigmaI/netI 0.077
_diffrn_reflns_limit_h_max 8
_diffrn_reflns_limit_h_min -6
_diffrn_reflns_limit_k_max 11
_diffrn_reflns_limit_k_min -11
_diffrn_reflns_limit_l_max 11
_diffrn_reflns_limit_l_min -13
_diffrn_reflns_number 4013
_diffrn_reflns_theta_full 25.0
_diffrn_reflns_theta_max 25.0
_diffrn_reflns_theta_min 1.9
_diffrn_standards_interval_count 0
_diffrn_standards_interval_time 0
_diffrn_standards_number 0
_exptl_absorpt_coefficient_mu 7.968
_exptl_absorpt_correction_T_max 0.530
_exptl_absorpt_correction_T_min 0.106
_exptl_absorpt_correction_type multi-scan
_exptl_absorpt_process_details '(SADABS; Sheldrick, 1996)'
_exptl_crystal_colour red-brown
_exptl_crystal_density_diffrn 2.316
_exptl_crystal_density_method 'not measured'
_exptl_crystal_description plate
_exptl_crystal_F_000 516
_exptl_crystal_size_max 0.48
_exptl_crystal_size_mid 0.18
_exptl_crystal_size_min 0.08
_refine_diff_density_max 0.97
_refine_diff_density_min -1.10
_refine_ls_extinction_method none
_refine_ls_goodness_of_fit_ref 0.995
_refine_ls_hydrogen_treatment constr
_refine_ls_matrix_type full
_refine_ls_number_parameters 208
_refine_ls_number_reflns 2660
_refine_ls_number_restraints 0
_refine_ls_restrained_S_all 0.995
_refine_ls_R_factor_all 0.061
_refine_ls_R_factor_gt 0.048
_refine_ls_shift/su_max 0.003
_refine_ls_shift/su_mean 0.000
_refine_ls_structure_factor_coef Fsqd
_refine_ls_weighting_details 'calc w = 1/[\s^2^(Fo^2^)+(0.0813P)^2^] where P=(Fo^2^+2Fc^2^)/3'
_refine_ls_weighting_scheme calc
_refine_ls_wR_factor_gt 0.126
_refine_ls_wR_factor_ref 0.139
_reflns_number_gt 2126
_reflns_number_total 2660
_reflns_threshold_expression I>2\s(I)
_cod_data_source_file xu2223.cif
_cod_data_source_block I
_cod_depositor_comments
;
The following automatic conversions were performed:
'_symmetry_cell_setting' value 'Triclinic' changed to 'triclinic'
according to '/home/saulius/struct/CIF-dictionaries/cif_core.dic'
dictionary named 'cif_core.dic' version 2.4.1 from 2010-06-29.

Automatic conversion script
Id: cif_fix_enum 1527 2010-12-29 10:47:43Z saulius 

The following automatic conversions were performed:

'_symmetry_cell_setting' value 'Triclinic' changed to 'triclinic'
according to /home/saulius/struct/CIF-dictionaries/cif_core.dic
dictionary named 'cif_core.dic' version 2.4.1 from 2010-06-29.

Automatic conversion script
Id: cif_fix_values 1715 2011-07-08 13:25:40Z adriana 
;
_cod_original_cell_volume 768.7(4)
_cod_database_code 2214439
_cod_database_fobs_code 2214439

loop_
_symmetry_equiv_pos_as_xyz
'x, y, z'
'-x, -y, -z'

loop_
_atom_site_type_symbol
_atom_site_label
_atom_site_fract_x
_atom_site_fract_y
_atom_site_fract_z
_atom_site_U_iso_or_equiv
_atom_site_adp_type
_atom_site_calc_flag
_atom_site_refinement_flags
_atom_site_occupancy
Cu Cu1 0.48400(12) 0.26871(9) 0.30660(7) 0.0366(3) Uani d . 1
Cu Cu2 0.26653(13) 0.09988(10) 0.46832(8) 0.0511(3) Uani d . 1
Br Br1 0.14822(9) 0.30472(7) 0.28097(6) 0.0365(2) Uani d . 1
Br Br2 0.58078(9) 0.15599(7) 0.52382(6) 0.0329(2) Uani d . 1
N N1 0.6070(7) 0.2314(5) 0.1432(4) 0.0244(11) Uani d . 1
N N2 0.6777(7) 0.1109(6) -0.0148(5) 0.0279(11) Uani d . 1
N N3 0.5026(8) 0.0355(6) 0.1571(5) 0.0353(13) Uani d . 1
H H3A 0.4513 0.0437 0.2264 0.042 Uiso calc R 1
H H3B 0.4929 -0.0323 0.1290 0.042 Uiso calc R 1
N N4 0.6064(7) 0.4370(5) 0.2421(4) 0.0274(11) Uani d . 1
N N5 1.0730(7) 0.1330(6) -0.3996(5) 0.0316(12) Uani d . 1
C C1 0.5977(8) 0.1282(7) 0.0932(5) 0.0267(13) Uani d . 1
C C2 0.7621(8) 0.2102(7) -0.0782(5) 0.0258(13) Uani d . 1
C C3 0.7653(8) 0.3272(7) -0.0382(6) 0.0284(14) Uani d . 1
H H3 0.8175 0.3993 -0.0867 0.034 Uiso calc R 1
C C4 0.6893(8) 0.3327(6) 0.0743(5) 0.0222(12) Uani d . 1
C C5 0.6860(8) 0.4510(6) 0.1292(5) 0.0237(13) Uani d . 1
C C6 0.7558(8) 0.5670(7) 0.0693(6) 0.0285(14) Uani d . 1
H H6 0.8090 0.5742 -0.0087 0.034 Uiso calc R 1
C C7 0.7459(9) 0.6717(7) 0.1260(6) 0.0340(15) Uani d . 1
H H7 0.7894 0.7518 0.0856 0.041 Uiso calc R 1
C C8 0.6716(9) 0.6576(7) 0.2425(6) 0.0353(15) Uani d . 1
H H8 0.6675 0.7256 0.2836 0.042 Uiso calc R 1
C C9 0.6030(9) 0.5390(7) 0.2970(6) 0.0341(15) Uani d . 1
H H9 0.5518 0.5293 0.3758 0.041 Uiso calc R 1
C C10 0.9970(9) 0.2707(7) -0.3903(6) 0.0332(15) Uani d . 1
H H10 1.0168 0.3495 -0.4542 0.040 Uiso calc R 1
C C11 0.8911(9) 0.3006(7) -0.2903(5) 0.0317(14) Uani d . 1
H H11 0.8405 0.3975 -0.2880 0.038 Uiso calc R 1
C C12 0.8608(8) 0.1850(7) -0.1934(5) 0.0245(13) Uani d . 1
C C13 0.9325(8) 0.0426(7) -0.2048(6) 0.0297(14) Uani d . 1
H H13 0.9103 -0.0375 -0.1437 0.036 Uiso calc R 1
C C14 1.0367(8) 0.0225(7) -0.3080(6) 0.0303(14) Uani d . 1
H H14 1.0841 -0.0728 -0.3142 0.036 Uiso calc R 1

loop_
_atom_site_aniso_label
_atom_site_aniso_U_11
_atom_site_aniso_U_22
_atom_site_aniso_U_33
_atom_site_aniso_U_12
_atom_site_aniso_U_13
_atom_site_aniso_U_23
Cu1 0.0417(5) 0.0462(5) 0.0270(5) -0.0202(4) 0.0120(4) -0.0144(4)
Cu2 0.0520(6) 0.0509(6) 0.0387(6) -0.0059(5) 0.0215(4) -0.0130(4)
Br1 0.0296(4) 0.0407(4) 0.0330(4) -0.0098(3) 0.0033(3) -0.0044(3)
Br2 0.0370(4) 0.0363(4) 0.0255(4) -0.0116(3) 0.0013(3) -0.0092(3)
N1 0.024(3) 0.032(3) 0.021(3) -0.012(2) 0.006(2) -0.011(2)
N2 0.028(3) 0.033(3) 0.027(3) -0.015(2) 0.006(2) -0.011(2)
N3 0.051(4) 0.035(3) 0.029(3) -0.025(3) 0.017(3) -0.016(2)
N4 0.027(3) 0.030(3) 0.026(3) -0.006(2) 0.004(2) -0.013(2)
N5 0.032(3) 0.045(3) 0.021(3) -0.015(3) 0.010(2) -0.013(2)
C1 0.025(3) 0.034(3) 0.022(3) -0.011(3) 0.005(2) -0.009(3)
C2 0.021(3) 0.041(4) 0.016(3) -0.011(3) 0.004(2) -0.010(3)
C3 0.025(3) 0.038(4) 0.025(3) -0.014(3) 0.007(3) -0.013(3)
C4 0.016(3) 0.029(3) 0.020(3) -0.006(2) 0.002(2) -0.008(2)
C5 0.018(3) 0.030(3) 0.020(3) -0.004(2) 0.000(2) -0.007(3)
C6 0.025(3) 0.034(3) 0.026(3) -0.010(3) 0.002(3) -0.008(3)
C7 0.029(3) 0.033(4) 0.042(4) -0.014(3) 0.001(3) -0.010(3)
C8 0.031(4) 0.032(4) 0.046(4) -0.006(3) 0.001(3) -0.021(3)
C9 0.038(4) 0.042(4) 0.027(3) -0.012(3) 0.009(3) -0.019(3)
C10 0.037(4) 0.033(4) 0.030(3) -0.011(3) 0.010(3) -0.011(3)
C11 0.038(4) 0.034(4) 0.027(3) -0.015(3) 0.010(3) -0.012(3)
C12 0.022(3) 0.039(4) 0.017(3) -0.012(3) 0.004(2) -0.013(3)
C13 0.029(3) 0.035(4) 0.027(3) -0.014(3) 0.005(3) -0.009(3)
C14 0.023(3) 0.030(3) 0.033(4) -0.001(3) 0.006(3) -0.012(3)

loop_
_atom_type_symbol
_atom_type_description
_atom_type_scat_dispersion_real
_atom_type_scat_dispersion_imag
_atom_type_scat_source
C C 0.0033 0.0016 'International Tables Vol C Tables 4.2.6.8 and 6.1.1.4'
H H 0.0000 0.0000 'International Tables Vol C Tables 4.2.6.8 and 6.1.1.4'
N N 0.0061 0.0033 'International Tables Vol C Tables 4.2.6.8 and 6.1.1.4'
Cu Cu 0.3201 1.2651 'International Tables Vol C Tables 4.2.6.8 and 6.1.1.4'
Br Br -0.2901 2.4595 'International Tables Vol C Tables 4.2.6.8 and 6.1.1.4'

loop_
_geom_angle_atom_site_label_1
_geom_angle_atom_site_label_2
_geom_angle_atom_site_label_3
_geom_angle_site_symmetry_1
_geom_angle_site_symmetry_3
_geom_angle
_geom_angle_publ_flag
N4 Cu1 N1 . . 78.72(18) yes
N4 Cu1 Br2 . . 104.39(14) ?
N1 Cu1 Br2 . . 132.84(14) yes
N4 Cu1 Br1 . . 123.48(14) yes
N1 Cu1 Br1 . . 104.39(13) ?
Br2 Cu1 Br1 . . 111.42(4) yes
N4 Cu1 Cu2 . . 156.51(14) ?
N1 Cu1 Cu2 . . 124.72(14) ?
Br2 Cu1 Cu2 . . 62.19(3) ?
Br1 Cu1 Cu2 . . 54.35(3) ?
N5 Cu2 Br2 1_456 2_656 115.83(16) yes
N5 Cu2 Br1 1_456 . 105.96(16) yes
Br2 Cu2 Br1 2_656 . 125.57(5) yes
N5 Cu2 Br2 1_456 . 107.95(15) ?
Br2 Cu2 Br2 2_656 . 96.71(4) ?
Br1 Cu2 Br2 . . 102.13(4) ?
N5 Cu2 Cu1 1_456 . 135.31(16) ?
Br2 Cu2 Cu1 2_656 . 106.63(4) ?
Br1 Cu2 Cu1 . . 54.71(3) ?
Br2 Cu2 Cu1 . . 51.72(3) ?
Cu2 Br1 Cu1 . . 70.94(3) ?
Cu2 Br2 Cu1 2_656 . 101.63(4) ?
Cu2 Br2 Cu2 2_656 . 83.29(4) ?
Cu1 Br2 Cu2 . . 66.09(3) ?
C1 N1 C4 . . 116.8(5) ?
C1 N1 Cu1 . . 127.8(4) ?
C4 N1 Cu1 . . 115.1(4) ?
C2 N2 C1 . . 116.1(5) ?
C1 N3 H3A . . 120.0 ?
C1 N3 H3B . . 120.0 ?
H3A N3 H3B . . 120.0 ?
C9 N4 C5 . . 117.2(5) ?
C9 N4 Cu1 . . 126.7(4) ?
C5 N4 Cu1 . . 115.9(4) ?
C14 N5 C10 . . 117.0(5) ?
C14 N5 Cu2 . 1_654 123.2(4) ?
C10 N5 Cu2 . 1_654 119.0(4) ?
N3 C1 N1 . . 116.6(5) ?
N3 C1 N2 . . 118.2(5) ?
N1 C1 N2 . . 125.2(5) ?
N2 C2 C3 . . 122.4(5) ?
N2 C2 C12 . . 115.9(5) ?
C3 C2 C12 . . 121.7(5) ?
C4 C3 C2 . . 117.8(5) ?
C4 C3 H3 . . 121.1 ?
C2 C3 H3 . . 121.1 ?
N1 C4 C3 . . 121.4(5) ?
N1 C4 C5 . . 115.2(5) ?
C3 C4 C5 . . 123.3(5) ?
N4 C5 C6 . . 122.2(6) ?
N4 C5 C4 . . 114.7(5) ?
C6 C5 C4 . . 123.1(5) ?
C7 C6 C5 . . 119.3(6) ?
C7 C6 H6 . . 120.3 ?
C5 C6 H6 . . 120.3 ?
C8 C7 C6 . . 119.8(6) ?
C8 C7 H7 . . 120.1 ?
C6 C7 H7 . . 120.1 ?
C7 C8 C9 . . 117.9(6) ?
C7 C8 H8 . . 121.0 ?
C9 C8 H8 . . 121.0 ?
N4 C9 C8 . . 123.5(6) ?
N4 C9 H9 . . 118.2 ?
C8 C9 H9 . . 118.2 ?
N5 C10 C11 . . 123.2(6) ?
N5 C10 H10 . . 118.4 ?
C11 C10 H10 . . 118.4 ?
C10 C11 C12 . . 119.5(6) ?
C10 C11 H11 . . 120.3 ?
C12 C11 H11 . . 120.3 ?
C11 C12 C13 . . 117.6(5) ?
C11 C12 C2 . . 121.4(6) ?
C13 C12 C2 . . 120.9(5) ?
C14 C13 C12 . . 119.1(6) ?
C14 C13 H13 . . 120.5 ?
C12 C13 H13 . . 120.5 ?
N5 C14 C13 . . 123.6(6) ?
N5 C14 H14 . . 118.2 ?
C13 C14 H14 . . 118.2 ?

loop_
_geom_bond_atom_site_label_1
_geom_bond_atom_site_label_2
_geom_bond_site_symmetry_2
_geom_bond_distance
_geom_bond_publ_flag
Cu1 N1 . 2.085(5) yes
Cu1 N4 . 2.069(5) yes
Cu1 Br1 . 2.4600(10) yes
Cu1 Br2 . 2.4460(10) yes
Cu1 Cu2 . 2.8480(10) yes
Cu2 N5 1_456 2.019(5) yes
Cu2 Br1 . 2.4490(10) yes
Cu2 Br2 . 2.7560(10) yes
Cu2 Br2 2_656 2.4280(10) yes
N1 C1 . 1.346(8) ?
N1 C4 . 1.351(8) ?
N2 C2 . 1.329(7) ?
N2 C1 . 1.353(7) ?
N3 C1 . 1.339(8) ?
N3 H3A . 0.8600 ?
N3 H3B . 0.8600 ?
N4 C9 . 1.346(8) ?
N4 C5 . 1.350(7) ?
N5 C14 . 1.340(8) ?
N5 C10 . 1.349(8) ?
C2 C3 . 1.389(9) ?
C2 C12 . 1.496(8) ?
C3 C4 . 1.363(8) ?
C3 H3 . 0.9300 ?
C4 C5 . 1.494(8) ?
C5 C6 . 1.379(8) ?
C6 C7 . 1.372(9) ?
C6 H6 . 0.9300 ?
C7 C8 . 1.372(9) ?
C7 H7 . 0.9300 ?
C8 C9 . 1.385(9) ?
C8 H8 . 0.9300 ?
C9 H9 . 0.9300 ?
C10 C11 . 1.382(8) ?
C10 H10 . 0.9300 ?
C11 C12 . 1.386(8) ?
C11 H11 . 0.9300 ?
C12 C13 . 1.398(9) ?
C13 C14 . 1.381(8) ?
C13 H13 . 0.9300 ?
C14 H14 . 0.9300 ?
